data_7105500
loop_
_publ_author_name
'Constable, Edwin C.'
'Zhang, Guoqi'
'Housecroft, Catherine E.'
'Neuburger, Markus'
'Zampese, Jennifer A.'

_publ_section_title
;
 \p-Stacking and hydrogen bonding direct diastereoselectivity in
 one-pot syntheses of octahedral iron(ii) complexes
;
_journal_issue 18
_journal_name_full 'Chemical Communications'
_journal_page_first 3077
_journal_page_last 3079
_journal_paper_doi 10.1039/b927071j
_journal_volume 46
_journal_year 2010
_chemical_absolute_configuration ad
_chemical_formula_moiety
;
C38 H28 Fe N6 O2, 2(F6 P), 0.339(C2 H6 O), 0.219(H2 O)
;
_chemical_formula_sum 'C38.68 H34.47 F12 Fe N6 O2.56 P2'
_chemical_formula_weight 970.10
_space_group_IT_number 5
_symmetry_cell_setting monoclinic
_symmetry_space_group_name_Hall 'C 2y'
_symmetry_space_group_name_H-M 'C 1 2 1'
_atom_sites_solution_hydrogens geom
_atom_sites_solution_primary direct
_audit_creation_date 10-02-03
_audit_creation_method CRYSTALS_ver_12.86
_cell_angle_alpha 90
_cell_angle_beta 116.081(4)
_cell_angle_gamma 90
_cell_formula_units_Z 4
_cell_length_a 24.077(2)
_cell_length_b 10.3578(10)
_cell_length_c 18.6921(16)
_cell_measurement_reflns_used 9893
_cell_measurement_temperature 123
_cell_measurement_theta_max 31
_cell_measurement_theta_min 2
_cell_volume 4186.9(7)
_computing_cell_refinement 'Apex2 (Bruker AXS, 2006)'
_computing_data_collection 'Apex2 (Bruker AXS, 2006)'
_computing_data_reduction 'Apex2 (Bruker AXS, 2006)'
_computing_molecular_graphics 'CAMERON (Watkin et al., 1996)'
_computing_publication_material 'CRYSTALS (Betteridge et al., 2003)'
_computing_structure_refinement 'CRYSTALS (Betteridge et al., 2003)'
_computing_structure_solution 'SIR92 (Altomare et al., 1994)'
_diffrn_ambient_temperature 123
_diffrn_measured_fraction_theta_full 0.996
_diffrn_measured_fraction_theta_max 0.995
_diffrn_measurement_device 'Bruker Kappa Apex2'
_diffrn_measurement_device_type Area
_diffrn_measurement_method '\f & \w scans'
_diffrn_radiation_monochromator graphite
_diffrn_radiation_type 'Mo K\a'
_diffrn_radiation_wavelength 0.71073
_diffrn_reflns_av_R_equivalents 0.027
_diffrn_reflns_limit_h_max 34
_diffrn_reflns_limit_h_min -34
_diffrn_reflns_limit_k_max 14
_diffrn_reflns_limit_k_min -14
_diffrn_reflns_limit_l_max 26
_diffrn_reflns_limit_l_min -26
_diffrn_reflns_number 58777
_diffrn_reflns_theta_full 30.275
_diffrn_reflns_theta_max 30.893
_diffrn_reflns_theta_min 1.735
_diffrn_standards_number 0
_exptl_absorpt_coefficient_mu 0.535
_exptl_absorpt_correction_T_max 0.98
_exptl_absorpt_correction_T_min 0.96
_exptl_absorpt_correction_type multi-scan
_exptl_absorpt_process_details 'DENZO/SCALEPACK (Otwinowski & Minor, 1997)'
_exptl_crystal_colour purple
_exptl_crystal_density_diffrn 1.539
_exptl_crystal_density_method 'not measured'
_exptl_crystal_description needle
_exptl_crystal_F_000 1962.114
_exptl_crystal_size_max 0.34
_exptl_crystal_size_mid 0.08
_exptl_crystal_size_min 0.03
_refine_diff_density_max 1.87
_refine_diff_density_min -1.47
_refine_ls_abs_structure_details 'Flack (1983), 6231 Friedel-pairs'
_refine_ls_abs_structure_Flack 0.018(16)
_refine_ls_extinction_method None
_refine_ls_goodness_of_fit_ref 1.1068
_refine_ls_hydrogen_treatment noref
_refine_ls_matrix_type full
_refine_ls_number_parameters 690
_refine_ls_number_reflns 9916
_refine_ls_number_restraints 1069
_refine_ls_R_factor_all 0.0765
_refine_ls_R_factor_gt 0.0698
_refine_ls_shift/su_max 0.008210
_refine_ls_structure_factor_coef F
_refine_ls_weighting_details
;
Method, part 1, Chebychev polynomial, (Watkin, 1994, Prince, 1982)
[weight] = 1.0/[A~0~*T~0~(x)+A~1~*T~1~(x) ... +A~n-1~]*T~n-1~(x)]
where A~i~ are the Chebychev coefficients listed below and x= Fcalc/Fmax
Method = Robust Weighting (Prince, 1982)
W = [weight] * [1-(deltaF/6*sigmaF)^2^]^2^
A~i~ are:
0.422 0.442 0.139
;
_refine_ls_weighting_scheme calc
_refine_ls_wR_factor_all 0.0969
_refine_ls_wR_factor_gt 0.0792
_refine_ls_wR_factor_ref 0.0746
_reflns_limit_h_max 31
_reflns_limit_h_min -34
_reflns_limit_k_max 14
_reflns_limit_k_min -14
_reflns_limit_l_max 26
_reflns_limit_l_min 0
_reflns_number_gt 11426
_reflns_number_total 13132
_reflns_threshold_expression I>2.0\s(I)
_oxford_diffrn_Wilson_B_factor 2.40
_oxford_diffrn_Wilson_scale 309.39
_oxford_refine_ls_r_factor_ref 0.0653
_oxford_refine_ls_scale 0.07682(14)
_oxford_reflns_number_all 13098
_oxford_reflns_threshold_expression_ref I>3.0\s(I)
_oxford_structure_analysis_title 'gq111_2_123k_0m in C2'
_cod_data_source_file B927071J.txt
_cod_data_source_block 2
_cod_depositor_comments
;
The following automatic conversions were performed:
'_symmetry_cell_setting' value 'Monoclinic' changed to 'monoclinic'
according to '/home/saulius/struct/CIF-dictionaries/cif_core.dic'
dictionary named 'cif_core.dic' version 2.4.1 from 2010-06-29.

Automatic conversion script
Id: cif_fix_enum 1527 2010-12-29 10:47:43Z saulius 
;
_cod_original_cell_volume 4186.8(7)
_cod_original_sg_symbol_H-M 'C 2'
_cod_original_formula_sum 'C38.68 H34.47 F12 Fe1 N6 O2.56 P2'
_cod_database_code 7105500

loop_
_symmetry_equiv_pos_as_xyz
x,y,z
x+1/2,y+1/2,z
-x,y,-z
-x+1/2,y+1/2,-z

loop_
_atom_site_label
_atom_site_type_symbol
_atom_site_fract_x
_atom_site_fract_y
_atom_site_fract_z
_atom_site_U_iso_or_equiv
_atom_site_occupancy
_atom_site_adp_type
_atom_site_refinement_flags_posn
_atom_site_refinement_flags_adp
_atom_site_refinement_flags_occupancy
_atom_site_disorder_assembly
_atom_site_disorder_group
_oxford_atom_site_special_shape
_atom_site_attached_hydrogens
Fe1 Fe 0.342326(17) 0.62738(8) 0.77405(2) 0.0275 1.0000 Uani . . . . . . .
N1 N 0.41935(13) 0.7243(3) 0.8390(2) 0.0387 1.0000 Uani . . . . . . .
N2 N 0.39817(12) 0.4895(3) 0.80796(16) 0.0280 1.0000 Uani . . . . . . .
N3 N 0.28605(12) 0.4834(3) 0.71811(15) 0.0279 1.0000 Uani . . . . . . .
N4 N 0.32053(9) 0.6305(3) 0.86426(14) 0.0274 1.0000 Uani . . . . . . .
N5 N 0.28860(13) 0.7706(3) 0.74608(19) 0.0380 1.0000 Uani . . . . . . .
N6 N 0.34364(14) 0.6737(4) 0.67307(19) 0.0476 1.0000 Uani . . . . . . .
C1 C 0.42544(18) 0.8530(4) 0.8513(3) 0.0540 1.0000 Uani . . . . . . .
C2 C 0.4819(2) 0.9109(5) 0.8967(5) 0.0864 1.0000 Uani . . . . . . .
C3 C 0.5341(2) 0.8319(6) 0.9300(5) 0.0951 1.0000 Uani . . . . . . .
C4 C 0.52858(18) 0.7001(5) 0.9214(4) 0.0672 1.0000 Uani . . . . . . .
C5 C 0.47013(14) 0.6470(4) 0.8744(2) 0.0408 1.0000 Uani . . . . . . .
C6 C 0.45848(14) 0.5119(4) 0.85870(19) 0.0342 1.0000 Uani . . . . . . .
C7 C 0.50001(15) 0.4093(4) 0.8860(2) 0.0404 1.0000 Uani . . . . . . .
C8 C 0.47942(17) 0.2867(4) 0.8584(2) 0.0434 1.0000 Uani . . . . . . .
C9 C 0.41730(17) 0.2645(4) 0.8064(2) 0.0394 1.0000 Uani . . . . . . .
C10 C 0.37800(15) 0.3694(3) 0.78365(18) 0.0314 1.0000 Uani . . . . . . .
C11 C 0.31175(15) 0.3707(3) 0.73067(19) 0.0330 1.0000 Uani . . . . . . .
C12 C 0.21981(14) 0.5013(3) 0.66152(17) 0.0330 1.0000 Uani D U . . . . .
C13 C 0.1923(5) 0.3931(6) 0.5995(3) 0.0435 0.526(2) Uani D U P . . . .
O1 O 0.1779(3) 0.2762(3) 0.6425(3) 0.0540 0.526(2) Uani D U P . . . .
C113 C 0.1916(4) 0.3843(9) 0.6068(6) 0.0427 0.474(2) Uani D U P . . . .
O101 O 0.2313(3) 0.3602(6) 0.5601(3) 0.0496 0.474(2) Uani D U P . . . .
C14 C 0.18213(14) 0.5364(3) 0.7056(2) 0.0345 1.0000 Uani . . . . . . .
C15 C 0.13677(17) 0.6305(5) 0.6724(3) 0.0502 1.0000 Uani . . . . . . .
C16 C 0.1004(3) 0.6632(6) 0.7106(4) 0.0722 1.0000 Uani . . . . . . .
C17 C 0.1108(2) 0.6081(7) 0.7823(4) 0.0745 1.0000 Uani . . . . . . .
C18 C 0.15613(19) 0.5126(6) 0.8153(3) 0.0560 1.0000 Uani . . . . . . .
C19 C 0.19154(15) 0.4762(4) 0.7766(2) 0.0395 1.0000 Uani . . . . . . .
C20 C 0.33682(13) 0.5440(3) 0.92319(19) 0.0291 1.0000 Uani . . . . . . .
C21 C 0.32175(15) 0.5580(4) 0.9864(2) 0.0370 1.0000 Uani . . . . . . .
C22 C 0.29024(17) 0.6659(4) 0.9914(2) 0.0440 1.0000 Uani . . . . . . .
C23 C 0.27137(16) 0.7520(4) 0.9299(3) 0.0444 1.0000 Uani . . . . . . .
C24 C 0.28598(14) 0.7321(3) 0.8665(2) 0.0352 1.0000 Uani . . . . . . .
C25 C 0.26655(15) 0.8140(3) 0.7957(2) 0.0402 1.0000 Uani . . . . . . .
C26 C 0.2291(2) 0.9247(4) 0.7786(3) 0.0595 1.0000 Uani . . . . . . .
C27 C 0.2154(3) 0.9901(5) 0.7096(4) 0.0654 1.0000 Uani . . . . . . .
C28 C 0.2397(2) 0.9465(5) 0.6585(4) 0.0680 1.0000 Uani . . . . . . .
C29 C 0.27733(18) 0.8357(4) 0.6783(3) 0.0496 1.0000 Uani . . . . . . .
C30 C 0.30990(19) 0.7745(5) 0.6384(3) 0.0574 1.0000 Uani . . . . . . .
C31 C 0.37752(15) 0.6017(5) 0.63798(16) 0.0539 1.0000 Uani D U . . . . .
C32 C 0.3505(2) 0.6372(8) 0.5469(2) 0.0553 0.573(2) Uani D U P . . . .
O2 O 0.2870(2) 0.5877(7) 0.5110(3) 0.0701 0.573(2) Uani D U P . . . .
C132 C 0.3541(5) 0.5510(8) 0.5497(3) 0.0600 0.427(2) Uani D U P . . . .
O102 O 0.3742(3) 0.6483(9) 0.5090(3) 0.0615 0.427(2) Uani D U P . . . .
C33 C 0.44595(16) 0.6265(7) 0.6793(2) 0.0571 1.0000 Uani . . . . . . .
C34 C 0.4883(2) 0.5229(6) 0.7005(3) 0.0607 1.0000 Uani . . . . . . .
C35 C 0.5519(2) 0.5501(8) 0.7352(5) 0.0837 1.0000 Uani . . . . . . .
C36 C 0.5722(3) 0.6778(11) 0.7485(6) 0.1157 1.0000 Uani . . . . . . .
C37 C 0.5311(3) 0.7730(10) 0.7249(6) 0.1111 1.0000 Uani . . . . . . .
C38 C 0.4659(2) 0.7508(8) 0.6901(5) 0.0845 1.0000 Uani . . . . . . .
O3 O 0.4861(4) 0.6093(12) 0.5072(6) 0.0610 0.339(2) Uani D U P . . . .
C39 C 0.5180(4) 0.4914(18) 0.5140(9) 0.0628 0.339(2) Uani D U P . . . .
C40 C 0.4718(6) 0.3871(16) 0.4847(10) 0.0651 0.339(2) Uani D U P . . . .
O4 O 0.5123(6) 0.8332(16) 0.5013(11) 0.0589 0.219(2) Uani . U P . . . .
P1 P 0.85164(4) 0.65759(10) 0.95860(6) 0.0341 1.0000 Uani . . . . . . .
F1 F 0.80458(16) 0.5501(3) 0.9599(2) 0.0674 1.0000 Uani . . . . . . .
F2 F 0.89993(11) 0.7648(3) 0.96025(16) 0.0490 1.0000 Uani . . . . . . .
F3 F 0.9044(2) 0.5906(4) 1.0357(3) 0.1067 1.0000 Uani . . . . . . .
F4 F 0.8663(2) 0.5696(4) 0.9019(3) 0.1091 1.0000 Uani . . . . . . .
F5 F 0.79976(18) 0.7276(4) 0.8876(3) 0.1115 1.0000 Uani . . . . . . .
F6 F 0.8380(2) 0.7460(3) 1.0190(3) 0.0903 1.0000 Uani . . . . . . .
P2 P 0.11492(9) 0.65177(18) 0.40795(11) 0.0485 0.5048(12) Uani D U P . . . .
F7 F 0.05729(14) 0.6177(4) 0.32562(17) 0.0676 0.5048(12) Uani D U P . . . .
F8 F 0.17262(15) 0.6859(4) 0.49040(17) 0.0624 0.5048(12) Uani D U P . . . .
F9 F 0.16027(15) 0.6361(4) 0.3666(2) 0.0645 0.5048(12) Uani D U P . . . .
F10 F 0.10653(19) 0.8008(3) 0.3849(2) 0.0815 0.5048(12) Uani D U P . . . .
F11 F 0.06977(16) 0.6674(4) 0.4492(2) 0.0729 0.5048(12) Uani D U P . . . .
F12 F 0.1233(2) 0.5026(3) 0.4310(2) 0.0736 0.5048(12) Uani D U P . . . .
P102 P 0.14272(9) 0.6291(2) 0.42043(11) 0.0479 0.4952(12) Uani D U P . . . .
F107 F 0.1370(2) 0.5588(4) 0.34166(18) 0.0751 0.4952(12) Uani D U P . . . .
F108 F 0.1485(2) 0.6994(4) 0.49911(18) 0.0708 0.4952(12) Uani D U P . . . .
F109 F 0.18972(18) 0.7305(4) 0.4132(3) 0.0822 0.4952(12) Uani D U P . . . .
F110 F 0.08623(16) 0.7210(4) 0.3679(2) 0.0720 0.4952(12) Uani D U P . . . .
F111 F 0.09561(18) 0.5276(4) 0.4276(3) 0.0791 0.4952(12) Uani D U P . . . .
F112 F 0.19912(16) 0.5374(4) 0.4729(2) 0.0687 0.4952(12) Uani D U P . . . .
H11 H 0.3887 0.9065 0.8296 0.0555 1.0000 Uiso . . . . . . .
H21 H 0.4857 1.0027 0.9024 0.0735 1.0000 Uiso . . . . . . .
H31 H 0.5737 0.8715 0.9617 0.0860 1.0000 Uiso . . . . . . .
H41 H 0.5641 0.6458 0.9451 0.0666 1.0000 Uiso . . . . . . .
H71 H 0.5418 0.4237 0.9229 0.0488 1.0000 Uiso . . . . . . .
H81 H 0.5085 0.2174 0.8763 0.0502 1.0000 Uiso . . . . . . .
H91 H 0.4021 0.1798 0.7872 0.0481 1.0000 Uiso . . . . . . .
H111 H 0.2888 0.2953 0.7063 0.0388 1.0000 Uiso . . . . . . .
H121 H 0.2188 0.5763 0.6312 0.0366 1.0000 Uiso . . . . . . .
H131 H 0.1534 0.4223 0.5565 0.0441 0.5309 Uiso . . . . . . .
H132 H 0.2190 0.3694 0.5773 0.0441 0.5309 Uiso . . . . . . .
H1131 H 0.1506 0.3968 0.5715 0.0437 0.4691 Uiso . . . . . . .
H1132 H 0.1952 0.3085 0.6396 0.0437 0.4691 Uiso . . . . . . .
H151 H 0.1310 0.6728 0.6244 0.0602 1.0000 Uiso . . . . . . .
H161 H 0.0682 0.7251 0.6861 0.0861 1.0000 Uiso . . . . . . .
H171 H 0.0866 0.6408 0.8086 0.0978 1.0000 Uiso . . . . . . .
H181 H 0.1626 0.4703 0.8643 0.0681 1.0000 Uiso . . . . . . .
H191 H 0.2220 0.4103 0.7988 0.0459 1.0000 Uiso . . . . . . .
H201 H 0.3598 0.4700 0.9218 0.0339 1.0000 Uiso . . . . . . .
H211 H 0.3338 0.4933 1.0266 0.0462 1.0000 Uiso . . . . . . .
H221 H 0.2818 0.6786 1.0357 0.0538 1.0000 Uiso . . . . . . .
H231 H 0.2474 0.8260 0.9296 0.0532 1.0000 Uiso . . . . . . .
H261 H 0.2144 0.9548 0.8142 0.0669 1.0000 Uiso . . . . . . .
H271 H 0.1895 1.0625 0.6959 0.0769 1.0000 Uiso . . . . . . .
H281 H 0.2299 0.9927 0.6100 0.0720 1.0000 Uiso . . . . . . .
H301 H 0.3073 0.8058 0.5886 0.0605 1.0000 Uiso . . . . . . .
H311 H 0.3715 0.5097 0.6429 0.0681 1.0000 Uiso . . . . . . .
H321 H 0.3499 0.7267 0.5398 0.0701 0.5407 Uiso . . . . . . .
H322 H 0.3728 0.5961 0.5221 0.0701 0.5407 Uiso . . . . . . .
H1321 H 0.3157 0.5308 0.5238 0.0734 0.4593 Uiso . . . . . . .
H1322 H 0.3810 0.4713 0.5513 0.0734 0.4593 Uiso . . . . . . .
H341 H 0.4737 0.4360 0.6924 0.0688 1.0000 Uiso . . . . . . .
H351 H 0.5812 0.4783 0.7474 0.0979 1.0000 Uiso . . . . . . .
H361 H 0.6149 0.6933 0.7826 0.1285 1.0000 Uiso . . . . . . .
H371 H 0.5476 0.8583 0.7327 0.1351 1.0000 Uiso . . . . . . .
H381 H 0.4372 0.8205 0.6736 0.0947 1.0000 Uiso . . . . . . .

loop_
_atom_site_aniso_label
_atom_site_aniso_U_11
_atom_site_aniso_U_22
_atom_site_aniso_U_33
_atom_site_aniso_U_23
_atom_site_aniso_U_13
_atom_site_aniso_U_12
Fe1 0.01959(15) 0.02905(19) 0.02719(17) 0.00772(17) 0.00404(12) 0.00092(17)
N1 0.0238(12) 0.0370(15) 0.0440(15) 0.0145(12) 0.0045(10) -0.0007(11)
N2 0.0230(11) 0.0342(13) 0.0266(11) 0.0051(9) 0.0109(9) 0.0032(9)
N3 0.0248(11) 0.0334(13) 0.0209(10) -0.0026(9) 0.0060(9) 0.0029(9)
N4 0.0186(8) 0.0228(10) 0.0350(10) -0.0070(11) 0.0064(7) -0.0029(10)
N5 0.0205(11) 0.0322(13) 0.0439(15) 0.0150(12) -0.0019(11) -0.0052(10)
N6 0.0253(11) 0.072(2) 0.0348(14) 0.0190(13) 0.0036(10) -0.0079(13)
C1 0.0295(15) 0.0324(17) 0.072(2) 0.0088(16) -0.0037(16) -0.0059(13)
C2 0.0364(19) 0.043(2) 0.128(4) 0.016(3) -0.011(2) -0.0101(18)
C3 0.0320(18) 0.057(3) 0.137(4) 0.007(3) -0.017(2) -0.0108(19)
C4 0.0213(14) 0.063(3) 0.083(3) 0.010(2) -0.0080(17) 0.0004(16)
C5 0.0209(11) 0.043(2) 0.0456(15) 0.0155(14) 0.0030(10) 0.0020(12)
C6 0.0208(12) 0.0468(17) 0.0296(13) 0.0097(12) 0.0062(10) 0.0062(12)
C7 0.0221(13) 0.0512(19) 0.0422(17) 0.0137(14) 0.0090(12) 0.0109(13)
C8 0.0328(15) 0.0486(19) 0.0467(18) 0.0094(15) 0.0155(13) 0.0187(14)
C9 0.0401(15) 0.0416(17) 0.0378(16) 0.0016(13) 0.0184(13) 0.0124(14)
C10 0.0319(13) 0.0358(15) 0.0268(13) -0.0021(11) 0.0133(11) 0.0056(12)
C11 0.0329(13) 0.0339(15) 0.0279(13) -0.0065(11) 0.0093(11) 0.0050(12)
C12 0.0268(12) 0.0344(13) 0.0275(12) -0.0081(10) 0.0026(10) 0.0039(10)
C13 0.0364(19) 0.042(2) 0.033(2) -0.0142(15) -0.0018(18) 0.0030(18)
O1 0.0418(19) 0.039(2) 0.051(2) -0.0096(17) -0.0072(18) -0.0035(17)
C113 0.0355(19) 0.044(2) 0.032(2) -0.0147(17) -0.0012(17) 0.003(2)
O101 0.0379(19) 0.055(2) 0.040(2) -0.0191(19) 0.0029(16) 0.0056(19)
C14 0.0234(12) 0.0376(15) 0.0349(14) -0.0117(12) 0.0058(11) -0.0071(11)
C15 0.0377(14) 0.0507(19) 0.0589(19) -0.006(2) 0.0183(14) 0.0063(18)
C16 0.052(2) 0.077(3) 0.094(3) -0.012(2) 0.039(2) 0.014(2)
C17 0.0499(19) 0.100(3) 0.091(3) -0.021(3) 0.047(2) -0.007(2)
C18 0.0314(15) 0.093(3) 0.0458(18) -0.0114(19) 0.0186(14) -0.0215(18)
C19 0.0274(13) 0.0503(19) 0.0357(15) -0.0074(13) 0.0093(12) -0.0124(13)
C20 0.0217(11) 0.0318(14) 0.0315(13) -0.0037(10) 0.0096(10) -0.0026(10)
C21 0.0248(13) 0.0480(19) 0.0385(15) -0.0058(13) 0.0142(12) -0.0071(12)
C22 0.0302(14) 0.056(2) 0.0484(18) -0.0128(15) 0.0197(13) -0.0033(13)
C23 0.0288(14) 0.0391(17) 0.067(2) -0.0234(16) 0.0226(14) -0.0034(12)
C24 0.0203(11) 0.0251(14) 0.0505(17) -0.0086(12) 0.0066(11) -0.0016(10)
C25 0.0246(12) 0.0231(13) 0.0582(19) 0.0010(13) 0.0048(13) -0.0003(11)
C26 0.0463(19) 0.0280(17) 0.086(3) 0.0056(17) 0.0130(19) 0.0098(15)
C27 0.062(2) 0.038(2) 0.087(3) 0.022(2) 0.025(2) 0.0132(18)
C28 0.054(2) 0.051(2) 0.075(3) 0.037(2) 0.005(2) -0.0014(19)
C29 0.0310(15) 0.050(2) 0.057(2) 0.0250(16) 0.0088(14) -0.0025(14)
C30 0.0378(16) 0.075(3) 0.0451(19) 0.0294(18) 0.0048(15) -0.0084(18)
C31 0.0341(13) 0.092(2) 0.0336(13) 0.0065(15) 0.0130(11) -0.0111(16)
C32 0.0445(17) 0.091(3) 0.0305(15) -0.001(2) 0.0164(16) 0.017(2)
O2 0.0484(18) 0.103(3) 0.044(2) -0.004(2) 0.0068(18) 0.015(2)
C132 0.045(2) 0.092(3) 0.0355(18) 0.006(2) 0.011(2) -0.002(2)
O102 0.047(2) 0.100(3) 0.039(2) 0.013(2) 0.0194(18) 0.009(2)
C33 0.0313(13) 0.100(3) 0.0382(15) 0.010(2) 0.0136(12) -0.015(2)
C34 0.0431(19) 0.092(3) 0.048(2) -0.011(2) 0.0202(17) -0.011(2)
C35 0.0326(19) 0.101(3) 0.106(3) -0.019(3) 0.020(2) -0.003(2)
C36 0.0318(19) 0.173(4) 0.136(4) -0.042(4) 0.030(2) -0.033(3)
C37 0.043(2) 0.129(4) 0.155(4) 0.002(4) 0.038(3) -0.034(3)
C38 0.0376(19) 0.100(3) 0.112(3) 0.026(3) 0.030(2) -0.011(2)
O3 0.0376(17) 0.089(2) 0.071(2) -0.016(2) 0.0370(17) 0.0008(18)
C39 0.0380(18) 0.090(2) 0.073(2) -0.019(2) 0.0359(19) 0.0019(19)
C40 0.040(2) 0.089(3) 0.075(3) -0.020(3) 0.033(2) 0.002(2)
O4 0.037(2) 0.087(3) 0.069(3) -0.019(2) 0.038(2) 0.002(2)
P1 0.0316(4) 0.0281(4) 0.0445(4) -0.0049(3) 0.0185(3) -0.0014(3)
F1 0.0739(16) 0.0436(14) 0.101(2) -0.0197(13) 0.0534(16) -0.0296(12)
F2 0.0467(11) 0.0495(13) 0.0583(13) -0.0150(10) 0.0300(10) -0.0172(10)
F3 0.083(2) 0.0555(18) 0.112(3) 0.0223(17) -0.021(2) -0.0089(16)
F4 0.142(2) 0.090(2) 0.155(3) -0.079(2) 0.120(2) -0.052(2)
F5 0.0675(18) 0.0577(18) 0.119(3) 0.0232(18) -0.0418(19) -0.0106(16)
F6 0.121(2) 0.0658(17) 0.137(2) -0.0589(17) 0.106(2) -0.0506(16)
P2 0.0531(10) 0.0494(11) 0.0453(9) 0.0104(8) 0.0237(8) 0.0055(9)
F7 0.0558(18) 0.079(2) 0.0593(19) 0.008(2) 0.0176(15) 0.004(2)
F8 0.060(2) 0.060(2) 0.0554(19) 0.0032(18) 0.0145(17) 0.016(2)
F9 0.0512(18) 0.080(2) 0.065(2) 0.011(2) 0.0277(15) 0.003(2)
F10 0.087(2) 0.0566(19) 0.074(2) 0.019(2) 0.011(2) 0.014(2)
F11 0.065(2) 0.087(3) 0.076(2) 0.004(2) 0.0392(16) 0.009(2)
F12 0.068(2) 0.0533(18) 0.081(2) 0.015(2) 0.017(2) 0.011(2)
P102 0.0462(9) 0.0535(10) 0.0462(9) 0.0131(9) 0.0224(8) 0.0147(9)
F107 0.075(2) 0.072(2) 0.060(2) -0.0067(19) 0.013(2) 0.025(2)
F108 0.081(2) 0.069(2) 0.0552(19) -0.0016(18) 0.023(2) 0.024(2)
F109 0.068(2) 0.091(3) 0.079(2) 0.026(2) 0.025(2) -0.010(2)
F110 0.076(2) 0.062(2) 0.066(2) 0.023(2) 0.020(2) 0.0287(19)
F111 0.062(2) 0.073(2) 0.084(2) 0.022(2) 0.015(2) -0.004(2)
F112 0.0587(19) 0.079(2) 0.060(2) 0.016(2) 0.0183(18) 0.0264(18)

loop_
_atom_type_symbol
_atom_type_scat_dispersion_real
_atom_type_scat_dispersion_imag
_atom_type_scat_Cromer_Mann_a1
_atom_type_scat_Cromer_Mann_b1
_atom_type_scat_Cromer_Mann_a2
_atom_type_scat_Cromer_Mann_b2
_atom_type_scat_Cromer_Mann_a3
_atom_type_scat_Cromer_Mann_b3
_atom_type_scat_Cromer_Mann_a4
_atom_type_scat_Cromer_Mann_b4
_atom_type_scat_Cromer_Mann_c
_atom_type_scat_source
C 0.0033 0.0016 2.3100 20.8439 1.0200 10.2075 1.5886 0.5687 0.8650 51.6512 0.2156 'International Tables Vol C 4.2.6.8 and 6.1.1.4'
H 0.0000 0.0000 0.4930 10.5109 0.3229 26.1257 0.1402 3.1424 0.0408 57.7998 0.0030 'International Tables Vol C 4.2.6.8 and 6.1.1.4'
N 0.0061 0.0033 12.2126 0.0057 3.1322 9.8933 2.0125 28.9975 1.1663 0.5826 -11.5290 'International Tables Vol C 4.2.6.8 and 6.1.1.4'
O 0.0106 0.0060 3.0485 13.2771 2.2868 5.7011 1.5463 0.3239 0.8670 32.9089 0.2508 'International Tables Vol C 4.2.6.8 and 6.1.1.4'
F 0.0171 0.0103 3.5392 10.2825 2.6412 4.2944 1.5170 0.2615 1.0243 26.1476 0.2776 'International Tables Vol C 4.2.6.8 and 6.1.1.4'
P 0.1023 0.0942 6.4345 1.9067 4.1791 27.1570 1.7800 0.5260 1.4908 68.1645 1.1149 'International Tables Vol C 4.2.6.8 and 6.1.1.4'
Fe 0.3463 0.8444 11.7695 4.7611 7.3573 0.3072 3.5222 15.3535 2.3045 76.8805 1.0369 'International Tables Vol C 4.2.6.8 and 6.1.1.4'

loop_
_geom_angle_atom_site_label_1
_geom_angle_site_symmetry_1
_geom_angle_atom_site_label_2
_geom_angle_site_symmetry_2
_geom_angle_atom_site_label_3
_geom_angle_site_symmetry_3
_geom_angle
_geom_angle_publ_flag
N1 . Fe1 . N2 . 80.78(13) yes
N1 . Fe1 . N3 . 160.69(12) yes
N2 . Fe1 . N3 . 80.02(12) yes
N1 . Fe1 . N4 . 89.83(12) yes
N2 . Fe1 . N4 . 98.30(11) yes
N3 . Fe1 . N4 . 94.96(11) yes
N1 . Fe1 . N5 . 96.57(12) yes
N2 . Fe1 . N5 . 176.55(14) yes
N3 . Fe1 . N5 . 102.69(11) yes
N4 . Fe1 . N5 . 79.42(13) yes
N1 . Fe1 . N6 . 93.38(13) yes
N2 . Fe1 . N6 . 101.52(14) yes
N3 . Fe1 . N6 . 88.44(13) yes
N4 . Fe1 . N6 . 160.18(14) yes
N5 . Fe1 . N6 . 80.79(16) yes
Fe1 . N1 . C1 . 127.3(3) yes
Fe1 . N1 . C5 . 113.4(3) yes
C1 . N1 . C5 . 119.3(3) yes
Fe1 . N2 . C6 . 119.6(2) yes
Fe1 . N2 . C10 . 119.6(2) yes
C6 . N2 . C10 . 120.8(3) yes
Fe1 . N3 . C11 . 115.0(2) yes
Fe1 . N3 . C12 . 123.60(19) yes
C11 . N3 . C12 . 121.3(3) yes
Fe1 . N4 . C20 . 126.9(2) yes
Fe1 . N4 . C24 . 115.9(2) yes
C20 . N4 . C24 . 117.2(3) yes
Fe1 . N5 . C25 . 120.5(2) yes
Fe1 . N5 . C29 . 118.9(3) yes
C25 . N5 . C29 . 120.4(4) yes
Fe1 . N6 . C30 . 113.8(3) yes
Fe1 . N6 . C31 . 123.8(3) yes
C30 . N6 . C31 . 122.3(4) yes
N1 . C1 . C2 . 122.4(4) yes
N1 . C1 . H11 . 118.9 no
C2 . C1 . H11 . 118.6 no
C1 . C2 . C3 . 118.0(5) yes
C1 . C2 . H21 . 121.3 no
C3 . C2 . H21 . 120.6 no
C2 . C3 . C4 . 120.6(4) yes
C2 . C3 . H31 . 118.5 no
C4 . C3 . H31 . 120.8 no
C3 . C4 . C5 . 118.8(4) yes
C3 . C4 . H41 . 120.7 no
C5 . C4 . H41 . 120.5 no
C4 . C5 . N1 . 120.8(4) yes
C4 . C5 . C6 . 124.3(3) yes
N1 . C5 . C6 . 114.9(3) yes
C5 . C6 . N2 . 111.3(3) yes
C5 . C6 . C7 . 128.8(3) yes
N2 . C6 . C7 . 119.9(3) yes
C6 . C7 . C8 . 118.9(3) yes
C6 . C7 . H71 . 120.5 no
C8 . C7 . H71 . 120.6 no
C7 . C8 . C9 . 120.7(3) yes
C7 . C8 . H81 . 118.3 no
C9 . C8 . H81 . 121.1 no
C8 . C9 . C10 . 117.6(4) yes
C8 . C9 . H91 . 121.8 no
C10 . C9 . H91 . 120.5 no
C9 . C10 . N2 . 121.9(3) yes
C9 . C10 . C11 . 127.8(3) yes
N2 . C10 . C11 . 110.2(3) yes
C10 . C11 . N3 . 115.1(3) yes
C10 . C11 . H111 . 123.3 no
N3 . C11 . H111 . 121.6 no
N3 . C12 . C13 . 114.6(5) yes
N3 . C12 . C113 . 113.4(5) yes
N3 . C12 . C14 . 110.8(2) yes
C13 . C12 . C14 . 115.0(4) yes
C113 . C12 . C14 . 110.8(3) yes
N3 . C12 . H121 . 105.2 no
C13 . C12 . H121 . 104.8 no
C113 . C12 . H121 . 110.9 no
C14 . C12 . H121 . 105.3 no
C12 . C13 . O1 . 107.14(2) yes
C12 . C13 . H131 . 109.5 no
O1 . C13 . H131 . 108.1 no
C12 . C13 . H132 . 111.9 no
O1 . C13 . H132 . 111.9 no
H131 . C13 . H132 . 108.2 no
C12 . C113 . O101 . 107.14(2) yes
C12 . C113 . H1131 . 112.7 no
O101 . C113 . H1131 . 110.2 no
C12 . C113 . H1132 . 109.0 no
O101 . C113 . H1132 . 108.2 no
H1131 . C113 . H1132 . 109.4 no
C12 . C14 . C15 . 117.8(3) yes
C12 . C14 . C19 . 121.7(3) yes
C15 . C14 . C19 . 120.5(3) yes
C14 . C15 . C16 . 119.2(5) yes
C14 . C15 . H151 . 120.3 no
C16 . C15 . H151 . 120.5 no
C15 . C16 . C17 . 120.8(5) yes
C15 . C16 . H161 . 118.5 no
C17 . C16 . H161 . 120.7 no
C16 . C17 . C18 . 119.9(4) yes
C16 . C17 . H171 . 117.0 no
C18 . C17 . H171 . 123.1 no
C17 . C18 . C19 . 119.9(5) yes
C17 . C18 . H181 . 120.7 no
C19 . C18 . H181 . 119.4 no
C18 . C19 . C14 . 119.6(4) yes
C18 . C19 . H191 . 119.8 no
C14 . C19 . H191 . 120.6 no
N4 . C20 . C21 . 122.6(3) yes
N4 . C20 . H201 . 118.7 no
C21 . C20 . H201 . 118.6 no
C20 . C21 . C22 . 120.1(4) yes
C20 . C21 . H211 . 119.6 no
C22 . C21 . H211 . 120.3 no
C21 . C22 . C23 . 117.5(4) yes
C21 . C22 . H221 . 120.6 no
C23 . C22 . H221 . 121.9 no
C22 . C23 . C24 . 120.4(3) yes
C22 . C23 . H231 . 120.3 no
C24 . C23 . H231 . 119.4 no
C23 . C24 . N4 . 122.0(3) yes
C23 . C24 . C25 . 125.7(3) yes
N4 . C24 . C25 . 112.3(3) yes
C24 . C25 . N5 . 111.5(3) yes
C24 . C25 . C26 . 126.6(4) yes
N5 . C25 . C26 . 121.9(4) yes
C25 . C26 . C27 . 119.0(5) yes
C25 . C26 . H261 . 121.1 no
C27 . C26 . H261 . 119.9 no
C26 . C27 . C28 . 119.1(4) yes
C26 . C27 . H271 . 120.8 no
C28 . C27 . H271 . 120.1 no
C27 . C28 . C29 . 119.9(4) yes
C27 . C28 . H281 . 118.8 no
C29 . C28 . H281 . 121.3 no
C28 . C29 . N5 . 119.7(5) yes
C28 . C29 . C30 . 130.8(4) yes
N5 . C29 . C30 . 109.5(4) yes
C29 . C30 . N6 . 117.0(4) yes
C29 . C30 . H301 . 122.2 no
N6 . C30 . H301 . 120.8 no
N6 . C31 . C32 . 108.7(4) yes
N6 . C31 . C132 . 128.8(5) yes
N6 . C31 . C33 . 112.7(4) yes
C32 . C31 . C33 . 110.8(3) yes
C132 . C31 . C33 . 113.6(5) yes
N6 . C31 . H311 . 108.8 no
C32 . C31 . H311 . 108.8 no
C132 . C31 . H311 . 76.9 no
C33 . C31 . H311 . 107.0 no
C31 . C32 . O2 . 105.38(2) yes
C31 . C32 . H321 . 110.9 no
O2 . C32 . H321 . 109.5 no
C31 . C32 . H322 . 111.6 no
O2 . C32 . H322 . 108.7 no
H321 . C32 . H322 . 110.5 no
C31 . C132 . O102 . 105.38(2) yes
C31 . C132 . H1321 . 117.9 no
O102 . C132 . H1321 . 113.3 no
C31 . C132 . H1322 . 107.5 no
O102 . C132 . H1322 . 102.7 no
H1321 . C132 . H1322 . 109.0 no
C31 . C33 . C34 . 120.5(6) yes
C31 . C33 . C38 . 118.4(5) yes
C34 . C33 . C38 . 120.9(4) yes
C33 . C34 . C35 . 118.9(6) yes
C33 . C34 . H341 . 120.1 no
C35 . C34 . H341 . 121.0 no
C34 . C35 . C36 . 119.9(6) yes
C34 . C35 . H351 . 118.8 no
C36 . C35 . H351 . 121.2 no
C35 . C36 . C37 . 119.6(5) yes
C35 . C36 . H361 . 117.9 no
C37 . C36 . H361 . 121.6 no
C36 . C37 . C38 . 122.7(8) yes
C36 . C37 . H371 . 116.0 no
C38 . C37 . H371 . 121.2 no
C37 . C38 . C33 . 117.8(7) yes
C37 . C38 . H381 . 121.4 no
C33 . C38 . H381 . 120.8 no
O3 . C39 . C40 . 108.01(5) yes
F1 . P1 . F2 . 178.20(18) yes
F1 . P1 . F3 . 88.4(2) yes
F2 . P1 . F3 . 90.06(19) yes
F1 . P1 . F4 . 88.68(19) yes
F2 . P1 . F4 . 92.25(17) yes
F3 . P1 . F4 . 91.8(3) yes
F1 . P1 . F5 . 91.7(2) yes
F2 . P1 . F5 . 89.81(19) yes
F3 . P1 . F5 . 176.5(3) yes
F4 . P1 . F5 . 91.7(3) yes
F1 . P1 . F6 . 91.22(16) yes
F2 . P1 . F6 . 87.81(14) yes
F3 . P1 . F6 . 86.6(3) yes
F4 . P1 . F6 . 178.4(3) yes
F5 . P1 . F6 . 89.9(3) yes
F7 . P2 . F8 . 179.993(3) yes
F7 . P2 . F9 . 90.000(19) yes
F8 . P2 . F9 . 90.001(19) yes
F7 . P2 . F10 . 90.00(2) yes
F8 . P2 . F10 . 90.000(18) yes
F9 . P2 . F10 . 89.997(18) yes
F7 . P2 . F11 . 90.001(19) yes
F8 . P2 . F11 . 89.998(19) yes
F9 . P2 . F11 . 179.993(8) yes
F10 . P2 . F11 . 90.001(19) yes
F7 . P2 . F12 . 90.00(2) yes
F8 . P2 . F12 . 89.999(18) yes
F9 . P2 . F12 . 89.999(19) yes
F10 . P2 . F12 . 180.00(2) yes
F11 . P2 . F12 . 90.004(19) yes
F107 . P102 . F108 . 180.00(2) yes
F107 . P102 . F109 . 90.002(19) yes
F108 . P102 . F109 . 90.003(18) yes
F107 . P102 . F110 . 90.000(18) yes
F108 . P102 . F110 . 90.001(18) yes
F109 . P102 . F110 . 90.001(19) yes
F107 . P102 . F111 . 89.998(19) yes
F108 . P102 . F111 . 89.998(18) yes
F109 . P102 . F111 . 179.993(5) yes
F110 . P102 . F111 . 89.997(19) yes
F107 . P102 . F112 . 90.001(18) yes
F108 . P102 . F112 . 89.998(18) yes
F109 . P102 . F112 . 90.000(19) yes
F110 . P102 . F112 . 179.993(5) yes
F111 . P102 . F112 . 90.001(19) yes

loop_
_geom_bond_atom_site_label_1
_geom_bond_site_symmetry_1
_geom_bond_atom_site_label_2
_geom_bond_site_symmetry_2
_geom_bond_distance
_geom_bond_publ_flag
Fe1 . N1 . 1.985(3) yes
Fe1 . N2 . 1.871(3) yes
Fe1 . N3 . 1.976(3) yes
Fe1 . N4 . 1.974(2) yes
Fe1 . N5 . 1.885(3) yes
Fe1 . N6 . 1.961(3) yes
N1 . C1 . 1.350(5) yes
N1 . C5 . 1.365(4) yes
N2 . C6 . 1.360(4) yes
N2 . C10 . 1.340(5) yes
N3 . C11 . 1.293(4) yes
N3 . C12 . 1.488(4) yes
N4 . C20 . 1.338(4) yes
N4 . C24 . 1.353(4) yes
N5 . C25 . 1.333(6) yes
N5 . C29 . 1.353(5) yes
N6 . C30 . 1.307(6) yes
N6 . C31 . 1.457(6) yes
C1 . C2 . 1.383(6) yes
C1 . H11 . 0.968 no
C2 . C3 . 1.395(8) yes
C2 . H21 . 0.957 no
C3 . C4 . 1.374(8) yes
C3 . H31 . 0.965 no
C4 . C5 . 1.403(5) yes
C4 . H41 . 0.954 no
C5 . C6 . 1.432(6) yes
C6 . C7 . 1.393(5) yes
C7 . C8 . 1.378(6) yes
C7 . H71 . 0.950 no
C8 . C9 . 1.399(5) yes
C8 . H81 . 0.955 no
C9 . C10 . 1.379(5) yes
C9 . H91 . 0.958 no
C10 . C11 . 1.462(4) yes
C11 . H111 . 0.949 no
C12 . C13 . 1.537(2) yes
C12 . C113 . 1.538(2) yes
C12 . C14 . 1.514(4) yes
C12 . H121 . 0.955 no
C13 . O1 . 1.574(2) yes
C13 . H131 . 0.976 no
C13 . H132 . 0.939 no
C113 . O101 . 1.574(2) yes
C113 . H1131 . 0.924 no
C113 . H1132 . 0.976 no
C14 . C15 . 1.390(6) yes
C14 . C19 . 1.391(5) yes
C15 . C16 . 1.395(6) yes
C15 . H151 . 0.953 no
C16 . C17 . 1.373(10) yes
C16 . H161 . 0.954 no
C17 . C18 . 1.399(9) yes
C17 . H171 . 0.974 no
C18 . C19 . 1.392(6) yes
C18 . H181 . 0.963 no
C19 . H191 . 0.952 no
C20 . C21 . 1.389(5) yes
C20 . H201 . 0.951 no
C21 . C22 . 1.377(5) yes
C21 . H211 . 0.952 no
C22 . C23 . 1.365(7) yes
C22 . H221 . 0.942 no
C23 . C24 . 1.393(6) yes
C23 . H231 . 0.959 no
C24 . C25 . 1.464(5) yes
C25 . C26 . 1.406(5) yes
C26 . C27 . 1.362(8) yes
C26 . H261 . 0.935 no
C27 . C28 . 1.398(9) yes
C27 . H271 . 0.936 no
C28 . C29 . 1.407(7) yes
C28 . H281 . 0.958 no
C29 . C30 . 1.446(8) yes
C30 . H301 . 0.960 no
C31 . C32 . 1.5761(19) yes
C31 . C132 . 1.581(2) yes
C31 . C33 . 1.503(5) yes
C31 . H311 . 0.975 no
C32 . O2 . 1.466(2) yes
C32 . H321 . 0.936 no
C32 . H322 . 0.951 no
C132 . O102 . 1.466(2) yes
C132 . H1321 . 0.862 no
C132 . H1322 . 1.040 no
C33 . C34 . 1.412(9) yes
C33 . C38 . 1.358(10) yes
C34 . C35 . 1.404(7) yes
C34 . H341 . 0.954 no
C35 . C36 . 1.394(13) yes
C35 . H351 . 0.980 no
C36 . C37 . 1.327(14) yes
C36 . H361 . 0.956 no
C37 . C38 . 1.429(8) yes
C37 . H371 . 0.953 no
C38 . H381 . 0.953 no
O3 . C39 . 1.418(18) yes
C39 . C40 . 1.47(2) yes
P1 . F1 . 1.597(3) yes
P1 . F2 . 1.598(2) yes
P1 . F3 . 1.601(4) yes
P1 . F4 . 1.551(3) yes
P1 . F5 . 1.547(3) yes
P1 . F6 . 1.596(3) yes
P2 . F7 . 1.5938(19) yes
P2 . F8 . 1.5961(19) yes
P2 . F9 . 1.6001(19) yes
P2 . F10 . 1.591(2) yes
P2 . F11 . 1.5930(19) yes
P2 . F12 . 1.593(2) yes
P102 . F107 . 1.593(2) yes
P102 . F108 . 1.592(2) yes
P102 . F109 . 1.592(2) yes
P102 . F110 . 1.5955(19) yes
P102 . F111 . 1.595(2) yes
P102 . F112 . 1.5930(19) yes

loop_
_geom_hbond_atom_site_label_D
_geom_hbond_site_symmetry_D
_geom_hbond_atom_site_label_H
_geom_hbond_site_symmetry_H
_geom_hbond_atom_site_label_A
_geom_hbond_site_symmetry_A
_geom_hbond_angle_DHA
_geom_hbond_distance_DH
_geom_hbond_distance_HA
_geom_hbond_distance_DA
_geom_hbond_publ_flag
C11 . H111 . O1 . 126 0.95 2.41 3.065(8) yes
C27 . H271 . O1 1_565 143 0.94 2.39 3.190(8) yes
C28 . H281 . O2 4_556 173 0.96 2.33 3.285(8) yes
C30 . H301 . O101 4_556 163 0.96 2.58 3.507(8) yes
C32 . H321 . O101 4_556 129 0.94 2.45 3.123(8) yes
O2 . H1321 . C132 . 122 0.86 0.86 1.502(8) yes
